data_4088090
loop_
_publ_author_name
'Telleria, Ainara'
'P\'erez-Miqueo, Jorge'
'Altube, Ainhoa'
'Garc\'ia-Lecina, Eva'
'de C\'ozar, Abel'
'Freixa, Zoraida'

_publ_section_title
;
 Azobenzene-Appended Bis-Cyclometalated Iridium(III) Bipyridyl Complexes
;
_journal_issue 23
_journal_name_full Organometallics
_journal_page_first 5513
_journal_paper_doi 10.1021/acs.organomet.5b00838
_journal_volume 34
_journal_year 2015
_chemical_compound_source 'synthesis as described'
_chemical_formula_moiety 'C44 H31 Br Ir N6, 2(F3 P0.5)'
_chemical_formula_sum 'C44 H31 Br F6 Ir N6 P'
_chemical_formula_weight 1060.83
_space_group_crystal_system monoclinic
_space_group_IT_number 15
_space_group_name_Hall '-C 2yc'
_space_group_name_H-M_alt 'C 1 2/c 1'
_atom_sites_solution_hydrogens geom
_atom_sites_solution_primary direct
_atom_sites_solution_secondary difmap
_audit_creation_date 2015-01-13T12:53:17-00:00
_audit_creation_method 'WinGX routine CIF_UPDATE'
_cell_angle_alpha 90
_cell_angle_beta 104.771(4)
_cell_angle_gamma 90
_cell_formula_units_Z 8
_cell_length_a 28.2267(12)
_cell_length_b 13.2492(3)
_cell_length_c 26.6858(9)
_cell_measurement_reflns_used 4405
_cell_measurement_temperature 99.94(17)
_cell_measurement_theta_max 21.238
_cell_measurement_theta_min 1.953
_cell_measurement_wavelength 0.71073
_cell_volume 9650.2(6)
_computing_cell_refinement 'CrysAlis Pro (Oxford Diffraction Ltd., 2011)'
_computing_data_collection 'CrysAlis Pro (Oxford Diffraction Ltd., 2011)'
_computing_data_reduction 'CrysAlis Pro (Oxford Diffraction Ltd., 2011)'
_computing_molecular_graphics 'Diamond v.3.2f (Crystal Impact GbR, 2008)'
_computing_publication_material 'WinGX publication routines (Farrugia, 1999)'
_computing_structure_refinement 'SHELXL-97 (Sheldrick, 2008)'
_computing_structure_solution 'OLEX2 (Dolomanov et al, 2009)'
_diffrn_ambient_temperature 99.94(17)
_diffrn_detector 'CCD plate'
_diffrn_detector_area_resol_mean 16.2439
_diffrn_detector_type Eos
_diffrn_measured_fraction_theta_full 1
_diffrn_measured_fraction_theta_max 1
_diffrn_measurement_details
;
#__ type_ start__ end____ width___ exp.time_
  1 omega  -24.00   61.00   1.0000   70.0000
omega____ theta____ kappa____ phi______ frames
    -       26.7767  -57.0000  -60.0000 85

#__ type_ start__ end____ width___ exp.time_
  2 omega  -16.00   91.00   1.0000   70.0000
omega____ theta____ kappa____ phi______ frames
    -       26.7767   38.0000  150.0000 107

#__ type_ start__ end____ width___ exp.time_
  3 omega  -37.00   51.00   1.0000   70.0000
omega____ theta____ kappa____ phi______ frames
    -       26.7767  -38.0000 -150.0000 88

#__ type_ start__ end____ width___ exp.time_
  4 omega   56.00   93.00   1.0000   70.0000
omega____ theta____ kappa____ phi______ frames
    -       26.7767   57.0000   30.0000 37

#__ type_ start__ end____ width___ exp.time_
  5 omega   71.00  116.00   1.0000   70.0000
omega____ theta____ kappa____ phi______ frames
    -       26.7767 -178.0000 -150.0000 45

#__ type_ start__ end____ width___ exp.time_
  6 omega   79.00  118.00   1.0000   70.0000
omega____ theta____ kappa____ phi______ frames
    -       26.7767 -178.0000   30.0000 39

#__ type_ start__ end____ width___ exp.time_
  7 omega   80.00  105.00   1.0000   70.0000
omega____ theta____ kappa____ phi______ frames
    -       26.7767   77.0000  150.0000 25

#__ type_ start__ end____ width___ exp.time_
  8 omega  -30.00   59.00   1.0000   70.0000
omega____ theta____ kappa____ phi______ frames
    -       26.7767  -57.0000  150.0000 89

;
_diffrn_measurement_device '\k-geometry diffractometer'
_diffrn_measurement_device_type 'Agilent SuperNova'
_diffrn_measurement_method '\w scans'
_diffrn_orient_matrix_UB_11 0.0242294
_diffrn_orient_matrix_UB_12 0.0193927
_diffrn_orient_matrix_UB_13 0.0067385
_diffrn_orient_matrix_UB_21 -0.0066088
_diffrn_orient_matrix_UB_22 0.0341255
_diffrn_orient_matrix_UB_23 0.0175432
_diffrn_orient_matrix_UB_31 0.0067155
_diffrn_orient_matrix_UB_32 -0.0363669
_diffrn_orient_matrix_UB_33 0.0200636
_diffrn_radiation_monochromator 'Multilayer optics'
_diffrn_radiation_probe x-ray
_diffrn_radiation_type MoK\a
_diffrn_radiation_wavelength 0.71073
_diffrn_reflns_av_R_equivalents 0.0869
_diffrn_reflns_av_unetI/netI 0.1323
_diffrn_reflns_limit_h_max 37
_diffrn_reflns_limit_h_min -37
_diffrn_reflns_limit_k_max 12
_diffrn_reflns_limit_k_min -17
_diffrn_reflns_limit_l_max 35
_diffrn_reflns_limit_l_min -34
_diffrn_reflns_number 38469
_diffrn_reflns_theta_full 26
_diffrn_reflns_theta_max 26
_diffrn_reflns_theta_min 1.58
_diffrn_source 'SuperNova (Mo) X-ray Source'
_diffrn_source_current 0.8
_diffrn_source_power 0.04
_diffrn_source_voltage 50
_exptl_absorpt_coefficient_mu 3.686
_exptl_absorpt_correction_T_max 1
_exptl_absorpt_correction_T_min 0.81514
_exptl_absorpt_correction_type multi-scan
_exptl_absorpt_process_details
;
        CrysAlisPro, Agilent Technologies,
        Version 1.171.36.28 (release 01-02-2013 CrysAlis171 .NET)
        (compiled Feb  1 2013,16:14:44)
        Empirical absorption correction using spherical harmonics,
 implemented in SCALE3 ABSPACK scaling algorithm.
;
_exptl_crystal_colour RED
_exptl_crystal_density_diffrn 1.46
_exptl_crystal_density_method 'not measured'
_exptl_crystal_description prism
_exptl_crystal_F_000 4144
_exptl_crystal_size_max 0.2357
_exptl_crystal_size_mid 0.0956
_exptl_crystal_size_min 0.0361
_refine_diff_density_max 2.87
_refine_diff_density_min -1.546
_refine_diff_density_rms 0.154
_refine_ls_extinction_method none
_refine_ls_goodness_of_fit_ref 0.957
_refine_ls_hydrogen_treatment noref
_refine_ls_matrix_type full
_refine_ls_number_parameters 613
_refine_ls_number_reflns 9489
_refine_ls_number_restraints 477
_refine_ls_restrained_S_all 0.945
_refine_ls_R_factor_all 0.1066
_refine_ls_R_factor_gt 0.0652
_refine_ls_shift/su_max 0.001
_refine_ls_shift/su_mean 0
_refine_ls_structure_factor_coef Fsqd
_refine_ls_weighting_details 'calc w=1/[\s^2^(Fo^2^)+(0.0968P)^2^+0.0000P] where P=(Fo^2^+2Fc^2^)/3'
_refine_ls_weighting_scheme calc
_refine_ls_wR_factor_gt 0.157
_refine_ls_wR_factor_ref 0.1735
_reflns_number_gt 5762
_reflns_number_total 9489
_reflns_threshold_expression >2sigma(I)
_cod_data_source_file om5b00838_si_005.cif
_cod_data_source_block at148
_cod_database_code 4088090

loop_
_space_group_symop_id
_space_group_symop_operation_xyz
1 'x, y, z'
2 '-x, y, -z+1/2'
3 'x+1/2, y+1/2, z'
4 '-x+1/2, y+1/2, -z+1/2'
5 '-x, -y, -z'
6 'x, -y, z-1/2'
7 '-x+1/2, -y+1/2, -z'
8 'x+1/2, -y+1/2, z-1/2'

loop_
_atom_site_label
_atom_site_type_symbol
_atom_site_fract_x
_atom_site_fract_y
_atom_site_fract_z
_atom_site_U_iso_or_equiv
_atom_site_adp_type
_atom_site_occupancy
_atom_site_calc_flag
_atom_site_disorder_assembly
_atom_site_disorder_group
Ir1 Ir 0.208099(13) 0.24118(2) 0.295231(13) 0.04399(14) Uani 1 d . .
Br1 Br 0.36645(4) 0.60864(8) 0.40578(5) 0.0779(4) Uani 1 d . .
N1 N 0.1744(3) 0.3189(5) 0.3466(3) 0.0492(18) Uani 1 d A .
N4 N 0.2427(3) 0.1487(5) 0.3549(3) 0.0436(18) Uani 1 d . .
N5 N 0.1729(3) 0.3202(5) 0.2304(3) 0.0463(18) Uani 1 d . .
N6 N 0.2560(3) 0.3656(5) 0.3211(3) 0.0418(17) Uani 1 d . .
C1 C 0.1313(4) 0.2958(7) 0.3554(4) 0.057(3) Uani 1 d . .
H1 H 0.1138 0.2383 0.3391 0.068 Uiso 1 calc . .
C2 C 0.1115(3) 0.3553(8) 0.3882(4) 0.061(3) Uani 1 d A .
H2 H 0.0809 0.3354 0.3935 0.073 Uiso 1 calc . .
C3 C 0.1332(3) 0.4412(6) 0.4135(3) 0.051(2) Uani 1 d . .
C4 C 0.1788(3) 0.4617(6) 0.4034(3) 0.049(2) Uani 1 d A .
H4A H 0.1968 0.5186 0.4196 0.058 Uiso 1 calc . .
C5 C 0.1985(3) 0.4026(6) 0.3709(3) 0.043(2) Uani 1 d . .
C12 C 0.2856(4) 0.1670(7) 0.3882(4) 0.060(3) Uani 1 d . .
H12 H 0.3026 0.227 0.384 0.072 Uiso 1 calc . .
C13 C 0.3064(4) 0.1040(7) 0.4279(4) 0.060(3) Uani 1 d . .
H13A H 0.3375 0.1192 0.4504 0.072 Uiso 1 calc . .
C14 C 0.2819(4) 0.0188(7) 0.4346(4) 0.053(2) Uani 1 d . .
H14 H 0.2953 -0.0249 0.4629 0.064 Uiso 1 calc . .
C15 C 0.2390(4) -0.0036(6) 0.4016(3) 0.050(2) Uani 1 d . .
H15 H 0.2218 -0.0629 0.4065 0.06 Uiso 1 calc . .
C16 C 0.2194(4) 0.0614(6) 0.3591(3) 0.052(3) Uani 1 d . .
C17 C 0.1736(3) 0.0467(6) 0.3182(3) 0.045(2) Uani 1 d . .
C18 C 0.1429(4) -0.0379(6) 0.3163(4) 0.049(2) Uani 1 d . .
H18 H 0.1522 -0.0899 0.3414 0.059 Uiso 1 calc . .
C19 C 0.0996(4) -0.0459(6) 0.2783(4) 0.055(3) Uani 1 d . .
H19 H 0.0793 -0.1037 0.2762 0.066 Uiso 1 calc . .
C20 C 0.0868(3) 0.0312(7) 0.2439(4) 0.054(2) Uani 1 d . .
H20 H 0.0566 0.028 0.2182 0.065 Uiso 1 calc . .
C21 C 0.1172(4) 0.1148(6) 0.2455(3) 0.048(2) Uani 1 d . .
H21 H 0.1071 0.1666 0.2205 0.058 Uiso 1 calc . .
C22 C 0.1614(3) 0.1251(5) 0.2823(3) 0.042(2) Uani 1 d . .
C23 C 0.1334(4) 0.3815(7) 0.2270(4) 0.060(3) Uani 1 d . .
H23 H 0.1198 0.3889 0.2559 0.072 Uiso 1 calc . .
C24 C 0.1130(4) 0.4326(7) 0.1820(4) 0.066(3) Uani 1 d . .
H24 H 0.0856 0.4754 0.18 0.079 Uiso 1 calc . .
C25 C 0.1324(4) 0.4223(8) 0.1392(4) 0.072(3) Uani 1 d . .
H25 H 0.1184 0.4574 0.1079 0.086 Uiso 1 calc . .
C26 C 0.1717(4) 0.3608(7) 0.1433(4) 0.067(3) Uani 1 d . .
H26 H 0.1851 0.3522 0.1144 0.08 Uiso 1 calc . .
C27 C 0.1924(4) 0.3111(6) 0.1885(3) 0.050(2) Uani 1 d . .
C28 C 0.2348(4) 0.2427(6) 0.1974(4) 0.054(2) Uani 1 d . .
C29 C 0.2639(4) 0.2325(7) 0.1625(4) 0.062(3) Uani 1 d . .
H29 H 0.2556 0.2672 0.1303 0.074 Uiso 1 calc . .
C30 C 0.3041(4) 0.1728(7) 0.1748(4) 0.066(3) Uani 1 d . .
H30 H 0.3247 0.1684 0.1517 0.08 Uiso 1 calc . .
C31 C 0.3160(4) 0.1173(6) 0.2210(4) 0.054(2) Uani 1 d . .
H31 H 0.3437 0.074 0.2287 0.064 Uiso 1 calc . .
C32 C 0.2873(3) 0.1261(6) 0.2547(4) 0.048(2) Uani 1 d . .
H32 H 0.2955 0.0873 0.2856 0.058 Uiso 1 calc . .
C33 C 0.2458(3) 0.1903(6) 0.2459(3) 0.042(2) Uani 1 d . .
C34 C 0.2989(4) 0.3839(7) 0.3074(4) 0.059(3) Uani 1 d . .
H34 H 0.3065 0.3444 0.2809 0.071 Uiso 1 calc . .
C35 C 0.3307(4) 0.4567(7) 0.3306(4) 0.058(3) Uani 1 d . .
H35 H 0.36 0.4681 0.3201 0.07 Uiso 1 calc . .
C36 C 0.3203(3) 0.5144(6) 0.3698(4) 0.052(2) Uani 1 d A .
C37 C 0.2773(3) 0.4987(6) 0.3843(4) 0.050(2) Uani 1 d . .
H37 H 0.2695 0.5382 0.4108 0.06 Uiso 1 calc A .
C38 C 0.2461(3) 0.4244(6) 0.3593(3) 0.046(2) Uani 1 d A .
N2 N 0.0437(6) 0.6579(12) 0.5459(6) 0.076(4) Uani 0.592(13) d A 1
N3 N 0.0390(8) 0.7508(13) 0.5359(8) 0.085(5) Uani 0.592(13) d A 1
C6 C 0.1106(5) 0.4951(9) 0.4478(5) 0.037(3) Uani 0.592(13) d A 1
C7 C 0.0815(5) 0.4469(8) 0.4753(5) 0.059(4) Uani 0.592(13) d A 1
H3 H 0.076 0.3762 0.4716 0.071 Uiso 0.592(13) calc A 1
C8 C 0.0605(5) 0.5020(10) 0.5084(5) 0.063(4) Uani 0.592(13) d A 1
H11 H 0.0406 0.469 0.5272 0.076 Uiso 0.592(13) calc A 1
C9 C 0.0685(5) 0.6053(10) 0.5139(5) 0.061(4) Uani 0.592(13) d A 1
C10 C 0.0976(5) 0.6536(8) 0.4864(5) 0.061(4) Uani 0.592(13) d A 1
H5 H 0.1031 0.7243 0.4902 0.074 Uiso 0.592(13) calc A 1
C11 C 0.1187(5) 0.5985(9) 0.4533(5) 0.052(4) Uani 0.592(13) d A 1
H10 H 0.1386 0.6315 0.4345 0.062 Uiso 0.592(13) calc A 1
C40 C 0.0099(8) 0.7710(11) 0.6164(7) 0.072(5) Uani 0.592(13) d A 1
H4 H 0.0219 0.7066 0.6293 0.087 Uiso 0.592(13) calc A 1
C41 C -0.0127(8) 0.8330(13) 0.6454(6) 0.075(5) Uani 0.592(13) d A 1
H7 H -0.0162 0.811 0.6781 0.091 Uiso 0.592(13) calc A 1
C42 C -0.0302(8) 0.9272(13) 0.6264(7) 0.084(5) Uani 0.592(13) d A 1
H9 H -0.0457 0.9696 0.6462 0.1 Uiso 0.592(13) calc A 1
C43 C -0.0252(9) 0.9595(12) 0.5785(7) 0.090(5) Uani 0.592(13) d A 1
H13 H -0.0372 1.0239 0.5656 0.108 Uiso 0.592(13) calc A 1
C44 C -0.0025(9) 0.8976(13) 0.5495(6) 0.087(5) Uani 0.592(13) d A 1
H8 H 0.001 0.9196 0.5168 0.105 Uiso 0.592(13) calc A 1
C39 C 0.0150(8) 0.8033(12) 0.5685(7) 0.072(4) Uani 0.592(13) d A 1
N2B N 0.0542(11) 0.740(2) 0.5246(11) 0.077(5) Uani 0.408(13) d A 2
N3B N 0.0325(10) 0.7092(12) 0.5572(10) 0.078(5) Uani 0.408(13) d A 2
C8B C 0.0596(7) 0.5566(15) 0.4960(8) 0.070(5) Uani 0.408(13) d A 2
H8B H 0.0371 0.5344 0.5147 0.083 Uiso 0.408(13) calc A 2
C9B C 0.0728(7) 0.6578(14) 0.4969(8) 0.061(5) Uani 0.408(13) d A 2
C10B C 0.1058(7) 0.6901(10) 0.4696(8) 0.060(5) Uani 0.408(13) d A 2
H10B H 0.1148 0.7593 0.4702 0.072 Uiso 0.408(13) calc A 2
C11B C 0.1257(7) 0.6213(12) 0.4413(7) 0.051(5) Uani 0.408(13) d A 2
H11B H 0.1483 0.6434 0.4226 0.061 Uiso 0.408(13) calc A 2
C6B C 0.1125(7) 0.5200(11) 0.4404(7) 0.028(4) Uani 0.408(13) d A 2
C7B C 0.0795(8) 0.4877(10) 0.4677(8) 0.059(5) Uani 0.408(13) d A 2
H7B H 0.0705 0.4185 0.4671 0.071 Uiso 0.408(13) calc A 2
C40B C 0.0082(13) 0.7475(18) 0.6333(12) 0.083(6) Uani 0.408(13) d A 2
H40B H 0.0194 0.6819 0.6449 0.1 Uiso 0.408(13) calc A 2
C41B C -0.0122(13) 0.809(2) 0.6642(10) 0.087(6) Uani 0.408(13) d A 2
H41B H -0.0151 0.7862 0.697 0.104 Uiso 0.408(13) calc A 2
C42B C -0.0286(12) 0.906(2) 0.6472(10) 0.081(6) Uani 0.408(13) d A 2
H42B H -0.0425 0.9479 0.6683 0.098 Uiso 0.408(13) calc A 2
C43B C -0.0244(13) 0.9397(18) 0.5992(10) 0.092(6) Uani 0.408(13) d A 2
H43B H -0.0356 1.0053 0.5876 0.11 Uiso 0.408(13) calc A 2
C44B C -0.0039(13) 0.878(2) 0.5683(10) 0.083(5) Uani 0.408(13) d A 2
H44B H -0.0011 0.901 0.5355 0.1 Uiso 0.408(13) calc A 2
C39B C 0.0124(12) 0.7816(19) 0.5853(11) 0.071(6) Uani 0.408(13) d A 2
P2 P 0 0.4228(6) 0.25 0.142(2) Uani 1 d . .
F4 F 0.0406(3) 0.3355(7) 0.2584(4) 0.159(3) Uani 1 d . .
F5 F 0.0411(3) 0.5086(7) 0.2592(4) 0.159(4) Uani 1 d . .
F6 F 0.0034(4) 0.4319(8) 0.3114(3) 0.166(4) Uani 1 d . .
P1 P 0.25 0.75 0.5 0.0498(9) Uani 1 d . .
F1 F 0.2875(2) 0.7799(4) 0.46656(19) 0.0610(14) Uani 1 d . .
F2 F 0.2473(2) 0.6360(3) 0.4776(2) 0.0631(15) Uani 1 d . .
F3 F 0.2048(2) 0.7808(4) 0.4521(2) 0.0655(15) Uani 1 d . .

loop_
_atom_site_aniso_label
_atom_site_aniso_U_11
_atom_site_aniso_U_22
_atom_site_aniso_U_33
_atom_site_aniso_U_23
_atom_site_aniso_U_13
_atom_site_aniso_U_12
Ir1 0.0552(3) 0.0344(2) 0.0495(2) 0.00149(15) 0.02648(18) -0.00253(16)
Br1 0.0660(8) 0.0681(7) 0.1082(9) -0.0240(6) 0.0380(7) -0.0179(6)
N1 0.046(5) 0.055(5) 0.052(5) 0.011(4) 0.024(4) 0.007(4)
N4 0.061(5) 0.034(4) 0.043(4) 0.002(3) 0.025(4) 0.002(3)
N5 0.041(5) 0.044(4) 0.060(5) 0.003(3) 0.024(4) -0.011(3)
N6 0.051(5) 0.036(4) 0.046(4) 0.003(3) 0.026(4) -0.002(3)
C1 0.060(7) 0.046(5) 0.069(7) -0.014(5) 0.026(6) -0.004(5)
C2 0.040(6) 0.079(7) 0.071(7) 0.008(6) 0.028(5) 0.004(5)
C3 0.054(6) 0.051(5) 0.051(6) -0.008(4) 0.016(5) 0.004(5)
C4 0.045(6) 0.045(5) 0.067(6) -0.009(4) 0.032(5) 0.001(4)
C5 0.054(6) 0.031(4) 0.045(5) 0.003(4) 0.015(5) 0.001(4)
C12 0.071(8) 0.045(5) 0.054(6) -0.004(5) 0.000(6) 0.000(5)
C13 0.071(7) 0.061(6) 0.049(6) -0.009(5) 0.018(5) 0.006(5)
C14 0.069(8) 0.054(6) 0.042(5) -0.003(4) 0.024(5) 0.010(5)
C15 0.066(7) 0.043(5) 0.045(5) 0.011(4) 0.024(5) 0.005(5)
C16 0.086(8) 0.033(5) 0.047(5) 0.002(4) 0.037(6) 0.007(5)
C17 0.064(7) 0.043(5) 0.040(5) -0.007(4) 0.036(5) -0.001(4)
C18 0.060(7) 0.038(5) 0.059(6) 0.002(4) 0.033(5) -0.005(4)
C19 0.067(7) 0.036(5) 0.072(7) -0.010(5) 0.037(6) -0.009(5)
C20 0.042(6) 0.070(6) 0.060(6) -0.022(5) 0.031(5) -0.004(5)
C21 0.061(7) 0.051(5) 0.044(5) -0.001(4) 0.033(5) -0.006(5)
C22 0.054(6) 0.033(4) 0.047(5) -0.006(4) 0.029(5) -0.007(4)
C23 0.065(7) 0.057(6) 0.066(7) 0.013(5) 0.032(6) -0.006(5)
C24 0.054(7) 0.052(6) 0.088(8) 0.012(5) 0.012(6) 0.003(5)
C25 0.063(7) 0.074(7) 0.086(8) 0.038(6) 0.034(7) 0.006(6)
C26 0.088(9) 0.065(6) 0.055(6) 0.015(5) 0.034(6) -0.002(6)
C27 0.059(7) 0.049(5) 0.046(6) 0.007(4) 0.020(5) -0.007(5)
C28 0.068(7) 0.042(5) 0.057(6) -0.010(4) 0.022(5) -0.015(5)
C29 0.090(8) 0.048(5) 0.063(6) -0.001(5) 0.049(6) -0.011(5)
C30 0.093(9) 0.055(6) 0.072(7) -0.016(5) 0.059(7) -0.008(6)
C31 0.056(6) 0.046(5) 0.066(6) -0.002(5) 0.028(5) -0.005(4)
C32 0.060(6) 0.037(4) 0.059(6) -0.002(4) 0.036(5) -0.003(4)
C33 0.055(6) 0.032(4) 0.044(5) -0.005(4) 0.023(4) -0.011(4)
C34 0.079(8) 0.047(5) 0.064(6) 0.001(5) 0.043(6) -0.005(5)
C35 0.052(6) 0.052(6) 0.082(7) 0.000(5) 0.038(6) -0.017(5)
C36 0.052(6) 0.038(5) 0.068(6) -0.004(4) 0.020(5) -0.009(4)
C37 0.046(6) 0.049(5) 0.061(6) -0.007(4) 0.024(5) -0.004(4)
C38 0.057(6) 0.028(4) 0.067(6) -0.002(4) 0.040(5) 0.000(4)
N2 0.070(8) 0.076(8) 0.090(8) -0.022(7) 0.037(7) 0.001(7)
N3 0.080(10) 0.089(9) 0.094(10) -0.016(8) 0.037(8) 0.004(8)
C6 0.032(5) 0.048(5) 0.035(5) 0.005(4) 0.017(4) -0.005(4)
C7 0.049(8) 0.074(9) 0.055(8) -0.011(8) 0.015(7) 0.017(8)
C8 0.060(8) 0.073(9) 0.058(8) -0.011(8) 0.016(7) 0.000(8)
C9 0.055(7) 0.080(9) 0.058(8) -0.011(7) 0.033(6) 0.001(8)
C10 0.054(8) 0.077(8) 0.062(8) -0.006(7) 0.031(7) 0.004(7)
C11 0.042(6) 0.076(7) 0.047(6) -0.002(5) 0.029(5) 0.013(5)
C40 0.073(8) 0.083(9) 0.070(11) -0.018(8) 0.035(9) -0.019(8)
C41 0.075(8) 0.093(10) 0.072(11) 0.000(8) 0.043(9) -0.025(8)
C42 0.084(8) 0.117(10) 0.072(12) -0.018(10) 0.059(10) -0.003(9)
C43 0.089(9) 0.115(10) 0.083(12) -0.025(9) 0.052(10) 0.002(9)
C44 0.088(9) 0.102(10) 0.084(12) -0.027(9) 0.045(10) 0.011(9)
C39 0.073(8) 0.080(9) 0.080(10) -0.019(8) 0.048(8) -0.001(7)
N2B 0.071(10) 0.089(10) 0.080(10) -0.012(8) 0.038(8) -0.006(9)
N3B 0.071(9) 0.089(10) 0.088(10) -0.014(9) 0.045(8) -0.012(9)
C8B 0.065(9) 0.085(11) 0.061(10) -0.011(10) 0.021(9) 0.002(10)
C9B 0.059(9) 0.079(9) 0.056(9) -0.007(8) 0.033(8) -0.002(9)
C10B 0.052(9) 0.072(10) 0.064(10) -0.013(9) 0.030(8) 0.001(9)
C11B 0.047(7) 0.066(7) 0.050(7) -0.009(6) 0.030(6) 0.005(6)
C6B 0.026(5) 0.031(5) 0.029(5) 0.002(4) 0.011(4) -0.001(4)
C7B 0.058(8) 0.064(9) 0.049(8) -0.012(8) 0.000(8) 0.019(8)
C40B 0.076(10) 0.094(12) 0.085(14) -0.022(10) 0.031(11) -0.025(10)
C41B 0.080(10) 0.105(12) 0.084(14) -0.021(11) 0.036(11) -0.021(10)
C42B 0.077(10) 0.105(12) 0.078(13) -0.003(11) 0.050(11) -0.014(10)
C43B 0.089(9) 0.113(11) 0.089(13) -0.019(11) 0.051(11) 0.004(9)
C44B 0.081(9) 0.104(10) 0.083(12) -0.023(10) 0.053(10) 0.002(9)
C39B 0.066(9) 0.083(10) 0.080(12) -0.025(10) 0.046(10) -0.012(9)
P2 0.141(3) 0.144(3) 0.142(3) 0 0.0374(11) 0
F4 0.156(4) 0.160(4) 0.161(4) 0.0014(19) 0.041(2) 0.001(2)
F5 0.161(4) 0.160(4) 0.159(4) -0.0018(19) 0.044(2) -0.004(2)
F6 0.164(4) 0.172(4) 0.163(4) 0.002(2) 0.044(2) 0.000(2)
P1 0.069(2) 0.0438(18) 0.0446(18) -0.0060(15) 0.0296(18) -0.0034(17)
F1 0.084(4) 0.054(3) 0.056(3) -0.004(2) 0.039(3) -0.005(3)
F2 0.095(4) 0.044(3) 0.064(3) -0.011(2) 0.046(3) -0.010(3)
F3 0.082(4) 0.067(3) 0.051(3) 0.002(3) 0.024(3) -0.005(3)

loop_
_atom_type_symbol
_atom_type_description
_atom_type_scat_dispersion_real
_atom_type_scat_dispersion_imag
_atom_type_scat_source
C C 0.0033 0.0016 'International Tables Vol C Tables 4.2.6.8 and 6.1.1.4'
H H 0 0 'International Tables Vol C Tables 4.2.6.8 and 6.1.1.4'
Br Br -0.2901 2.4595 'International Tables Vol C Tables 4.2.6.8 and 6.1.1.4'
F F 0.0171 0.0103 'International Tables Vol C Tables 4.2.6.8 and 6.1.1.4'
Ir Ir -1.4442 7.9887 'International Tables Vol C Tables 4.2.6.8 and 6.1.1.4'
N N 0.0061 0.0033 'International Tables Vol C Tables 4.2.6.8 and 6.1.1.4'
P P 0.1023 0.0942 'International Tables Vol C Tables 4.2.6.8 and 6.1.1.4'

loop_
_exptl_crystal_face_index_h
_exptl_crystal_face_index_k
_exptl_crystal_face_index_l
_exptl_crystal_face_perp_dist
0 0 -1 0.0187
-2 0 1 0.018
2 0 -1 0.0181
1 -1 -2 0.0705
-2 3 -1 0.097
-2 1 6 0.0535
0 -1 5 0.0506

loop_
_geom_angle_atom_site_label_1
_geom_angle_atom_site_label_2
_geom_angle_atom_site_label_3
_geom_angle
_geom_angle_site_symmetry_1
_geom_angle_site_symmetry_3
N1 Ir1 N6 76.5(3) . .
N4 Ir1 N1 89.5(3) . .
N4 Ir1 N5 173.8(3) . .
N4 Ir1 N6 94.2(3) . .
N5 Ir1 N1 95.5(3) . .
N5 Ir1 N6 90.6(3) . .
C22 Ir1 N1 95.8(3) . .
C22 Ir1 N4 80.6(3) . .
C22 Ir1 N5 95.2(3) . .
C22 Ir1 N6 170.8(3) . .
C22 Ir1 C33 93.7(3) . .
C33 Ir1 N1 170.1(3) . .
C33 Ir1 N4 94.7(3) . .
C33 Ir1 N5 80.9(3) . .
C33 Ir1 N6 94.2(3) . .
C1 N1 Ir1 125.5(6) . .
C1 N1 C5 117.8(8) . .
C5 N1 Ir1 116.6(6) . .
C12 N4 Ir1 125.7(6) . .
C12 N4 C16 118.7(8) . .
C16 N4 Ir1 115.5(6) . .
C23 N5 Ir1 125.0(6) . .
C23 N5 C27 119.2(8) . .
C27 N5 Ir1 115.7(6) . .
C34 N6 Ir1 125.5(6) . .
C38 N6 Ir1 116.7(5) . .
C38 N6 C34 117.3(7) . .
N1 C1 H1 119.7 . .
N1 C1 C2 120.6(9) . .
C2 C1 H1 119.7 . .
C1 C2 H2 117.5 . .
C3 C2 C1 125.0(9) . .
C3 C2 H2 117.5 . .
C2 C3 C4 112.2(7) . .
C2 C3 C6 120.6(9) . .
C2 C3 C6B 129.9(11) . .
C4 C3 C6 127.1(9) . .
C4 C3 C6B 116.9(10) . .
C6 C3 C6B 15.6(10) . .
C3 C4 H4A 118.6 . .
C5 C4 C3 122.9(8) . .
C5 C4 H4A 118.6 . .
N1 C5 C4 121.5(8) . .
N1 C5 C38 115.1(7) . .
C4 C5 C38 123.4(8) . .
N4 C12 H12 118.4 . .
N4 C12 C13 123.3(9) . .
C13 C12 H12 118.4 . .
C12 C13 H13A 120.7 . .
C12 C13 C14 118.7(10) . .
C14 C13 H13A 120.7 . .
C13 C14 H14 119.9 . .
C15 C14 C13 120.2(10) . .
C15 C14 H14 119.9 . .
C14 C15 H15 120.2 . .
C14 C15 C16 119.7(9) . .
C16 C15 H15 120.2 . .
N4 C16 C15 119.2(9) . .
N4 C16 C17 113.9(7) . .
C15 C16 C17 126.9(8) . .
C18 C17 C16 123.0(8) . .
C22 C17 C16 115.1(8) . .
C22 C17 C18 121.8(9) . .
C17 C18 H18 119.7 . .
C19 C18 C17 120.5(9) . .
C19 C18 H18 119.7 . .
C18 C19 H19 120.9 . .
C20 C19 C18 118.2(9) . .
C20 C19 H19 120.9 . .
C19 C20 H20 119.3 . .
C19 C20 C21 121.3(9) . .
C21 C20 H20 119.3 . .
C20 C21 H21 118.8 . .
C22 C21 C20 122.5(9) . .
C22 C21 H21 118.8 . .
C17 C22 Ir1 114.8(7) . .
C21 C22 Ir1 129.4(6) . .
C21 C22 C17 115.7(8) . .
N5 C23 H23 119.8 . .
N5 C23 C24 120.4(10) . .
C24 C23 H23 119.8 . .
C23 C24 H24 119.8 . .
C23 C24 C25 120.4(10) . .
C25 C24 H24 119.8 . .
C24 C25 H25 120.8 . .
C26 C25 C24 118.4(10) . .
C26 C25 H25 120.8 . .
C25 C26 H26 119.5 . .
C25 C26 C27 121.0(10) . .
C27 C26 H26 119.5 . .
N5 C27 C28 113.7(8) . .
C26 C27 N5 120.6(9) . .
C26 C27 C28 125.7(9) . .
C29 C28 C27 123.1(9) . .
C29 C28 C33 121.8(9) . .
C33 C28 C27 115.1(8) . .
C28 C29 H29 120.2 . .
C30 C29 C28 119.6(10) . .
C30 C29 H29 120.2 . .
C29 C30 H30 119.4 . .
C29 C30 C31 121.2(9) . .
C31 C30 H30 119.4 . .
C30 C31 H31 120.4 . .
C32 C31 C30 119.2(9) . .
C32 C31 H31 120.4 . .
C31 C32 H32 118.4 . .
C31 C32 C33 123.3(9) . .
C33 C32 H32 118.4 . .
C28 C33 Ir1 113.6(6) . .
C32 C33 Ir1 130.3(6) . .
C32 C33 C28 114.8(8) . .
N6 C34 H34 118.9 . .
C35 C34 N6 122.1(8) . .
C35 C34 H34 118.9 . .
C34 C35 H35 120.2 . .
C34 C35 C36 119.6(9) . .
C36 C35 H35 120.2 . .
C35 C36 Br1 119.9(7) . .
C37 C36 Br1 120.1(7) . .
C37 C36 C35 119.9(8) . .
C36 C37 H37 120.9 . .
C38 C37 C36 118.3(8) . .
C38 C37 H37 120.9 . .
N6 C38 C5 114.4(7) . .
N6 C38 C37 122.8(8) . .
C37 C38 C5 122.8(7) . .
N3 N2 C9 113.3(14) . .
N2 N3 C39 113.2(15) . .
C7 C6 C3 121.8(8) . .
C7 C6 C11 120 . .
C11 C6 C3 118.2(9) . .
C6 C7 H3 120 . .
C6 C7 C8 120 . .
C8 C7 H3 120 . .
C7 C8 H11 120 . .
C7 C8 C9 120 . .
C9 C8 H11 120 . .
C8 C9 N2 117.1(10) . .
C10 C9 N2 122.8(10) . .
C10 C9 C8 120 . .
C9 C10 H5 120 . .
C9 C10 C11 120 . .
C11 C10 H5 120 . .
C6 C11 H10 120 . .
C10 C11 C6 120 . .
C10 C11 H10 120 . .
C41 C40 H4 120 . .
C41 C40 C39 120 . .
C39 C40 H4 120 . .
C40 C41 H7 120 . .
C40 C41 C42 120 . .
C42 C41 H7 120 . .
C41 C42 H9 120 . .
C43 C42 C41 120 . .
C43 C42 H9 120 . .
C42 C43 H13 120 . .
C42 C43 C44 120 . .
C44 C43 H13 120 . .
C43 C44 H8 120 . .
C39 C44 C43 120 . .
C39 C44 H8 120 . .
C40 C39 N3 126.3(12) . .
C44 C39 N3 113.7(12) . .
C44 C39 C40 120 . .
N3B N2B C9B 114(2) . .
N2B N3B C39B 119(2) . .
C9B C8B H8B 120 . .
C9B C8B C7B 120 . .
C7B C8B H8B 120 . .
C8B C9B N2B 126.1(16) . .
C10B C9B N2B 113.9(16) . .
C10B C9B C8B 120 . .
C9B C10B H10B 120 . .
C9B C10B C11B 120 . .
C11B C10B H10B 120 . .
C10B C11B H11B 120 . .
C10B C11B C6B 120 . .
C6B C11B H11B 120 . .
C11B C6B C3 123.9(12) . .
C11B C6B C7B 120 . .
C7B C6B C3 116.1(12) . .
C8B C7B H7B 120 . .
C6B C7B C8B 120 . .
C6B C7B H7B 120 . .
C41B C40B H40B 120 . .
C41B C40B C39B 120 . .
C39B C40B H40B 120 . .
C40B C41B H41B 120 . .
C42B C41B C40B 120 . .
C42B C41B H41B 120 . .
C41B C42B H42B 120 . .
C41B C42B C43B 120 . .
C43B C42B H42B 120 . .
C42B C43B H43B 120 . .
C44B C43B C42B 120 . .
C44B C43B H43B 120 . .
C43B C44B H44B 120 . .
C39B C44B C43B 120 . .
C39B C44B H44B 120 . .
C40B C39B N3B 113.9(19) . .
C44B C39B N3B 126.1(19) . .
C44B C39B C40B 120 . .
F4 P2 F4 87.6(8) . 2
F4 P2 F6 92.9(5) . 2
F4 P2 F6 92.9(5) 2 .
F4 P2 F6 93.2(5) . .
F4 P2 F6 93.2(5) 2 2
F5 P2 F4 178.9(6) 2 .
F5 P2 F4 91.5(5) 2 2
F5 P2 F4 91.6(5) . .
F5 P2 F4 178.9(6) . 2
F5 P2 F5 89.3(8) . 2
F5 P2 F6 87.5(6) . 2
F5 P2 F6 86.4(6) . .
F5 P2 F6 86.4(6) 2 2
F5 P2 F6 87.5(6) 2 .
F6 P2 F6 171.5(9) . 2
F1 P1 F1 179.9980(10) 7_566 .
F1 P1 F2 90.0(2) . .
F1 P1 F2 90.0(2) . 7_566
F1 P1 F2 90.0(2) 7_566 7_566
F1 P1 F2 90.0(2) 7_566 .
F1 P1 F3 90.1(3) 7_566 .
F1 P1 F3 89.9(3) 7_566 7_566
F1 P1 F3 90.1(3) . 7_566
F1 P1 F3 89.9(3) . .
F2 P1 F2 179.9970(10) 7_566 .
F3 P1 F2 90.5(3) 7_566 .
F3 P1 F2 90.5(3) . 7_566
F3 P1 F2 89.5(3) . .
F3 P1 F2 89.5(3) 7_566 7_566
F3 P1 F3 179.995(2) 7_566 .

loop_
_geom_bond_atom_site_label_1
_geom_bond_atom_site_label_2
_geom_bond_distance
_geom_bond_site_symmetry_2
Ir1 N1 2.123(7) .
Ir1 N4 2.049(7) .
Ir1 N5 2.049(7) .
Ir1 N6 2.132(7) .
Ir1 C22 1.998(8) .
Ir1 C33 2.008(8) .
Br1 C36 1.882(9) .
N1 C1 1.334(11) .
N1 C5 1.372(10) .
N4 C12 1.329(11) .
N4 C16 1.350(10) .
N5 C23 1.364(11) .
N5 C27 1.371(10) .
N6 C34 1.373(11) .
N6 C38 1.367(10) .
C1 H1 0.95 .
C1 C2 1.396(12) .
C2 H2 0.95 .
C2 C3 1.383(12) .
C3 C4 1.405(12) .
C3 C6 1.433(8) .
C3 C6B 1.470(8) .
C4 H4A 0.95 .
C4 C5 1.387(11) .
C5 C38 1.481(12) .
C12 H12 0.95 .
C12 C13 1.359(12) .
C13 H13A 0.95 .
C13 C14 1.360(13) .
C14 H14 0.95 .
C14 C15 1.336(12) .
C15 H15 0.95 .
C15 C16 1.419(11) .
C16 C17 1.478(13) .
C17 C18 1.408(11) .
C17 C22 1.394(11) .
C18 H18 0.95 .
C18 C19 1.379(12) .
C19 H19 0.95 .
C19 C20 1.359(12) .
C20 H20 0.95 .
C20 C21 1.393(12) .
C21 H21 0.95 .
C21 C22 1.384(12) .
C23 H23 0.95 .
C23 C24 1.369(13) .
C24 H24 0.95 .
C24 C25 1.391(14) .
C25 H25 0.95 .
C25 C26 1.360(14) .
C26 H26 0.95 .
C26 C27 1.367(12) .
C27 C28 1.473(13) .
C28 C29 1.397(13) .
C28 C33 1.431(12) .
C29 H29 0.95 .
C29 C30 1.353(14) .
C30 H30 0.95 .
C30 C31 1.400(13) .
C31 H31 0.95 .
C31 C32 1.358(11) .
C32 H32 0.95 .
C32 C33 1.419(12) .
C34 H34 0.95 .
C34 C35 1.355(12) .
C35 H35 0.95 .
C35 C36 1.386(12) .
C36 C37 1.379(12) .
C37 H37 0.95 .
C37 C38 1.376(11) .
N2 N3 1.258(9) .
N2 C9 1.417(17) .
N3 C39 1.413(10) .
C6 C7 1.39 .
C6 C11 1.39 .
C7 H3 0.95 .
C7 C8 1.39 .
C8 H11 0.95 .
C8 C9 1.39 .
C9 C10 1.39 .
C10 H5 0.95 .
C10 C11 1.39 .
C11 H10 0.95 .
C40 H4 0.95 .
C40 C41 1.39 .
C40 C39 1.39 .
C41 H7 0.95 .
C41 C42 1.39 .
C42 H9 0.95 .
C42 C43 1.39 .
C43 H13 0.95 .
C43 C44 1.39 .
C44 H8 0.95 .
C44 C39 1.39 .
N2B N3B 1.255(10) .
N2B C9B 1.48(3) .
N3B C39B 1.42(3) .
C8B H8B 0.95 .
C8B C9B 1.39 .
C8B C7B 1.39 .
C9B C10B 1.39 .
C10B H10B 0.95 .
C10B C11B 1.39 .
C11B H11B 0.95 .
C11B C6B 1.39 .
C6B C7B 1.39 .
C7B H7B 0.95 .
C40B H40B 0.95 .
C40B C41B 1.39 .
C40B C39B 1.39 .
C41B H41B 0.95 .
C41B C42B 1.39 .
C42B H42B 0.95 .
C42B C43B 1.39 .
C43B H43B 0.95 .
C43B C44B 1.39 .
C44B H44B 0.95 .
C44B C39B 1.39 .
P2 F4 1.604(7) .
P2 F4 1.604(7) 2
P2 F5 1.598(7) .
P2 F5 1.598(7) 2
P2 F6 1.622(7) .
P2 F6 1.622(7) 2
P1 F1 1.599(5) .
P1 F1 1.599(5) 7_566
P1 F2 1.619(5) 7_566
P1 F2 1.619(5) .
P1 F3 1.612(6) 7_566
P1 F3 1.612(6) .

loop_
_geom_torsion_atom_site_label_1
_geom_torsion_atom_site_label_2
_geom_torsion_atom_site_label_3
_geom_torsion_atom_site_label_4
_geom_torsion
Ir1 N1 C1 C2 -176.9(7)
Ir1 N1 C5 C4 177.1(6)
Ir1 N1 C5 C38 -2.4(9)
Ir1 N4 C12 C13 178.4(7)
Ir1 N4 C16 C15 -175.5(6)
Ir1 N4 C16 C17 2.4(9)
Ir1 N5 C23 C24 178.7(7)
Ir1 N5 C27 C26 -179.9(7)
Ir1 N5 C27 C28 1.8(9)
Ir1 N6 C34 C35 -171.0(7)
Ir1 N6 C38 C5 -9.7(9)
Ir1 N6 C38 C37 171.3(7)
Br1 C36 C37 C38 -175.7(7)
N1 Ir1 N4 C12 -87.6(7)
N1 Ir1 N4 C16 93.6(6)
N1 Ir1 N5 C23 -13.2(7)
N1 Ir1 N5 C27 164.9(6)
N1 Ir1 N6 C34 177.9(7)
N1 Ir1 N6 C38 6.5(6)
N1 Ir1 C22 C17 -86.8(6)
N1 Ir1 C22 C21 87.8(8)
N1 Ir1 C33 C28 -61(2)
N1 Ir1 C33 C32 105.2(18)
N1 C1 C2 C3 0.7(15)
N1 C5 C38 N6 7.9(11)
N1 C5 C38 C37 -173.1(8)
N4 Ir1 N1 C1 -90.5(8)
N4 Ir1 N1 C5 92.5(6)
N4 Ir1 N5 C23 131(2)
N4 Ir1 N5 C27 -51(3)
N4 Ir1 N6 C34 89.4(7)
N4 Ir1 N6 C38 -82.0(6)
N4 Ir1 C22 C17 1.8(6)
N4 Ir1 C22 C21 176.4(8)
N4 Ir1 C33 C28 -175.8(6)
N4 Ir1 C33 C32 -9.6(8)
N4 C12 C13 C14 -1.2(15)
N4 C16 C17 C18 -178.1(7)
N4 C16 C17 C22 -0.9(11)
N5 Ir1 N1 C1 85.8(8)
N5 Ir1 N1 C5 -91.2(6)
N5 Ir1 N4 C12 128(2)
N5 Ir1 N4 C16 -51(3)
N5 Ir1 N6 C34 -86.5(7)
N5 Ir1 N6 C38 102.0(6)
N5 Ir1 C22 C17 177.1(6)
N5 Ir1 C22 C21 -8.3(8)
N5 Ir1 C33 C28 8.6(6)
N5 Ir1 C33 C32 174.8(8)
N5 C23 C24 C25 0.2(15)
N5 C27 C28 C29 -171.6(8)
N5 C27 C28 C33 5.5(11)
N6 Ir1 N1 C1 175.1(8)
N6 Ir1 N1 C5 -1.9(6)
N6 Ir1 N4 C12 -11.2(7)
N6 Ir1 N4 C16 170.0(6)
N6 Ir1 N5 C23 -89.7(7)
N6 Ir1 N5 C27 88.4(6)
N6 Ir1 C22 C17 -54(2)
N6 Ir1 C22 C21 120.4(18)
N6 Ir1 C33 C28 -81.3(6)
N6 Ir1 C33 C32 85.0(8)
N6 C34 C35 C36 0.6(14)
C1 N1 C5 C4 -0.2(12)
C1 N1 C5 C38 -179.7(8)
C1 C2 C3 C4 -1.3(14)
C1 C2 C3 C6 -177.8(10)
C1 C2 C3 C6B 166.8(13)
C2 C3 C4 C5 1.2(13)
C2 C3 C6 C7 29.6(14)
C2 C3 C6 C11 -150.7(9)
C2 C3 C6B C11B -145.9(12)
C2 C3 C6B C7B 36.7(18)
C3 C4 C5 N1 -0.5(13)
C3 C4 C5 C38 178.9(8)
C3 C6 C7 C8 179.7(13)
C3 C6 C11 C10 -179.7(12)
C3 C6B C7B C8B 177.5(16)
C4 C3 C6 C7 -146.4(10)
C4 C3 C6 C11 33.3(15)
C4 C3 C6B C11B 21.8(18)
C4 C3 C6B C7B -155.6(10)
C4 C5 C38 N6 -171.6(8)
C4 C5 C38 C37 7.4(14)
C5 N1 C1 C2 0.1(13)
C12 N4 C16 C15 5.7(12)
C12 N4 C16 C17 -176.5(8)
C12 C13 C14 C15 2.3(14)
C13 C14 C15 C16 0.6(14)
C14 C15 C16 N4 -4.6(13)
C14 C15 C16 C17 177.8(8)
C15 C16 C17 C18 -0.5(13)
C15 C16 C17 C22 176.8(8)
C16 N4 C12 C13 -2.9(14)
C16 C17 C18 C19 177.5(8)
C16 C17 C22 Ir1 -1.1(9)
C16 C17 C22 C21 -176.5(7)
C17 C18 C19 C20 -1.9(13)
C18 C17 C22 Ir1 176.2(6)
C18 C17 C22 C21 0.9(12)
C18 C19 C20 C21 2.1(13)
C19 C20 C21 C22 -0.9(13)
C20 C21 C22 Ir1 -175.2(6)
C20 C21 C22 C17 -0.6(12)
C22 Ir1 N1 C1 -10.0(8)
C22 Ir1 N1 C5 173.0(6)
C22 Ir1 N4 C12 176.4(8)
C22 Ir1 N4 C16 -2.3(6)
C22 Ir1 N5 C23 83.2(7)
C22 Ir1 N5 C27 -98.8(6)
C22 Ir1 N6 C34 144.5(18)
C22 Ir1 N6 C38 -27(2)
C22 Ir1 C33 C28 103.3(7)
C22 Ir1 C33 C32 -90.5(8)
C22 C17 C18 C19 0.4(13)
C23 N5 C27 C26 -1.7(13)
C23 N5 C27 C28 180.0(8)
C23 C24 C25 C26 -0.2(16)
C24 C25 C26 C27 -0.8(16)
C25 C26 C27 N5 1.8(15)
C25 C26 C27 C28 179.9(10)
C26 C27 C28 C29 10.2(15)
C26 C27 C28 C33 -172.7(9)
C27 N5 C23 C24 0.7(13)
C27 C28 C29 C30 175.9(9)
C27 C28 C33 Ir1 -10.3(10)
C27 C28 C33 C32 -178.8(7)
C28 C29 C30 C31 2.9(15)
C29 C28 C33 Ir1 166.9(7)
C29 C28 C33 C32 -1.6(12)
C29 C30 C31 C32 -2.0(14)
C30 C31 C32 C33 -0.9(13)
C31 C32 C33 Ir1 -163.6(7)
C31 C32 C33 C28 2.5(12)
C33 Ir1 N1 C1 154.2(17)
C33 Ir1 N1 C5 -23(2)
C33 Ir1 N4 C12 83.4(7)
C33 Ir1 N4 C16 -95.3(6)
C33 Ir1 N5 C23 176.1(7)
C33 Ir1 N5 C27 -5.8(6)
C33 Ir1 N6 C34 -5.6(7)
C33 Ir1 N6 C38 -177.0(6)
C33 Ir1 C22 C17 95.9(6)
C33 Ir1 C22 C21 -89.5(8)
C33 C28 C29 C30 -1.0(14)
C34 N6 C38 C5 178.2(7)
C34 N6 C38 C37 -0.8(12)
C34 C35 C36 Br1 175.3(7)
C34 C35 C36 C37 -1.2(14)
C35 C36 C37 C38 0.7(14)
C36 C37 C38 N6 0.3(14)
C36 C37 C38 C5 -178.6(8)
C38 N6 C34 C35 0.4(13)
N2 N3 C39 C40 20(3)
N2 N3 C39 C44 -163.1(18)
N2 C9 C10 C11 -176.2(15)
N3 N2 C9 C8 -157.4(16)
N3 N2 C9 C10 19(2)
C6 C3 C4 C5 177.5(10)
C6 C3 C6B C11B 156(6)
C6 C3 C6B C7B -21(4)
C6 C7 C8 C9 0
C7 C6 C11 C10 0
C7 C8 C9 N2 176.4(14)
C7 C8 C9 C10 0
C8 C9 C10 C11 0
C9 N2 N3 C39 -178.9(18)
C9 C10 C11 C6 0
C11 C6 C7 C8 0
C40 C41 C42 C43 0
C41 C40 C39 N3 177(2)
C41 C40 C39 C44 0
C41 C42 C43 C44 0
C42 C43 C44 C39 0
C43 C44 C39 N3 -177(2)
C43 C44 C39 C40 0
C39 C40 C41 C42 0
N2B N3B C39B C40B -154(3)
N2B N3B C39B C44B 28(4)
N2B C9B C10B C11B -179(2)
N3B N2B C9B C8B 14(4)
N3B N2B C9B C10B -166(2)
C8B C9B C10B C11B 0
C9B N2B N3B C39B -179(3)
C9B C8B C7B C6B 0
C9B C10B C11B C6B 0
C10B C11B C6B C3 -177.3(18)
C10B C11B C6B C7B 0
C11B C6B C7B C8B 0
C6B C3 C4 C5 -168.6(11)
C6B C3 C6 C7 161(5)
C6B C3 C6 C11 -20(5)
C7B C8B C9B N2B 179(2)
C7B C8B C9B C10B 0
C40B C41B C42B C43B 0
C41B C40B C39B N3B -178(3)
C41B C40B C39B C44B 0
C41B C42B C43B C44B 0
C42B C43B C44B C39B 0
C43B C44B C39B N3B 178(3)
C43B C44B C39B C40B 0
C39B C40B C41B C42B 0
